data_7039484
loop_
_publ_author_name
'Garc\'ia-Rodr\'iguez, Jaime'
'Gonz\'alez, Jairo'
'Santamar\'ia, Javier'
'Su\'arez-Sobrino, \'Angel L'
'Rodr\'iguez, Miguel A'

_publ_section_title
;
 Higher-order cyclization reactions of alkenyl Fischer carbene complexes:
 a new selective all-carbon [8 + 2] cyclization with 8-methoxyheptafulvene
 and computational mechanistic analysis.
;
_journal_issue 28
_journal_name_full 'Dalton transactions (Cambridge, England : 2003)'
_journal_page_first 11353
_journal_page_last 11361
_journal_paper_doi 10.1039/c6dt01465h
_journal_volume 45
_journal_year 2016
_chemical_formula_moiety 'C22 H18 Cr O8'
_chemical_formula_sum 'C22 H18 Cr O8'
_chemical_formula_weight 462.36
_chemical_name_systematic
;
 ?
;
_space_group_IT_number 61
_symmetry_cell_setting orthorhombic
_symmetry_space_group_name_Hall '-P 2ac 2ab'
_symmetry_space_group_name_H-M 'P b c a'
_atom_sites_solution_hydrogens geom
_atom_sites_solution_primary direct
_atom_sites_solution_secondary difmap
_audit_creation_method SHELXL-97
_audit_update_record
;
2014-09-25 deposited with the CCDC.
2016-06-10 downloaded from the CCDC.
;
_cell_angle_alpha 90.00
_cell_angle_beta 90.00
_cell_angle_gamma 90.00
_cell_formula_units_Z 8
_cell_length_a 12.5048(2)
_cell_length_b 16.5248(3)
_cell_length_c 21.1589(4)
_cell_measurement_reflns_used 4569
_cell_measurement_temperature 293(2)
_cell_measurement_theta_max 25.082
_cell_measurement_theta_min 1.018
_cell_volume 4372.26(13)
_computing_cell_refinement 'HKL SCALEPACK (Otwinowski & Minor, 1997)'
_computing_data_collection 'Collect (Nonius BV, 1997-2002)'
_computing_data_reduction 'HKL DENZO and SCALEPACK (Otwinowski & Minor, 1997)'
_computing_molecular_graphics 'PLATON (Spek, 2001)'
_computing_publication_material 'SHELXL-97 (Sheldrick, 1997)'
_computing_structure_refinement 'SHELXL-97 (Sheldrick, 1997)'
_computing_structure_solution 'DIRDIF-99 (Beurskens et al, 1999)'
_diffrn_ambient_temperature 293(2)
_diffrn_measured_fraction_theta_full 0.999
_diffrn_measured_fraction_theta_max 0.999
_diffrn_measurement_device '95 mm CCD camera on \k-goniostat'
_diffrn_measurement_device_type 'Kappa CCD'
_diffrn_measurement_method '\f and \w scans'
_diffrn_radiation_monochromator 'horizontally mounted graphite crystal'
_diffrn_radiation_source 'fine-focus sealed tube'
_diffrn_radiation_type MoK\a
_diffrn_radiation_wavelength 0.71073
_diffrn_reflns_av_R_equivalents 0.04
_diffrn_reflns_av_sigmaI/netI 0.0283
_diffrn_reflns_limit_h_max 15
_diffrn_reflns_limit_h_min 0
_diffrn_reflns_limit_k_max 19
_diffrn_reflns_limit_k_min 0
_diffrn_reflns_limit_l_max 25
_diffrn_reflns_limit_l_min 0
_diffrn_reflns_number 21876
_diffrn_reflns_theta_full 25.24
_diffrn_reflns_theta_max 25.24
_diffrn_reflns_theta_min 1.92
_diffrn_standards_number 0
_exptl_absorpt_coefficient_mu 0.568
_exptl_absorpt_correction_T_max 1.047
_exptl_absorpt_correction_T_min 0.912
_exptl_absorpt_correction_type multi-scan
_exptl_absorpt_process_details 'SORTAV (Blessing, 1995)'
_exptl_crystal_colour orange
_exptl_crystal_density_diffrn 1.405
_exptl_crystal_density_method 'not measured'
_exptl_crystal_description prism
_exptl_crystal_F_000 1904
_exptl_crystal_size_max 0.5
_exptl_crystal_size_mid 0.25
_exptl_crystal_size_min 0.1
_refine_diff_density_max 1.255
_refine_diff_density_min -0.595
_refine_diff_density_rms 0.167
_refine_ls_extinction_method none
_refine_ls_goodness_of_fit_ref 1.156
_refine_ls_hydrogen_treatment noref
_refine_ls_matrix_type full
_refine_ls_number_parameters 280
_refine_ls_number_reflns 3946
_refine_ls_number_restraints 0
_refine_ls_restrained_S_all 1.156
_refine_ls_R_factor_all 0.0702
_refine_ls_R_factor_gt 0.0514
_refine_ls_shift/su_max 0.001
_refine_ls_shift/su_mean 0.000
_refine_ls_structure_factor_coef Fsqd
_refine_ls_weighting_details 'calc w=1/[\s^2^(Fo^2^)+(0.1135P)^2^+1.5047P] where P=(Fo^2^+2Fc^2^)/3'
_refine_ls_weighting_scheme calc
_refine_ls_wR_factor_gt 0.1449
_refine_ls_wR_factor_ref 0.1776
_reflns_number_gt 3061
_reflns_number_total 3946
_reflns_threshold_expression >2sigma(I)
_cod_data_source_file c6dt01465h2.cif
_cod_data_source_block 3d
_cod_depositor_comments 'Adding full bibliography for 7039483--7039484.cif.'
_cod_original_sg_symbol_H-M Pbca
_cod_database_code 7039484

loop_
_symmetry_equiv_pos_as_xyz
'x, y, z'
'-x+1/2, -y, z+1/2'
'x+1/2, -y+1/2, -z'
'-x, y+1/2, -z+1/2'
'-x, -y, -z'
'x-1/2, y, -z-1/2'
'-x-1/2, y-1/2, z'
'x, -y-1/2, z-1/2'

loop_
_atom_site_label
_atom_site_type_symbol
_atom_site_fract_x
_atom_site_fract_y
_atom_site_fract_z
_atom_site_U_iso_or_equiv
_atom_site_adp_type
_atom_site_occupancy
_atom_site_symmetry_multiplicity
_atom_site_calc_flag
_atom_site_refinement_flags
Cr1 Cr 0.30630(3) 0.14562(3) 0.54180(2) 0.0282(2) Uani 1 1 d .
O1 O 0.29578(16) 0.23537(12) 0.41527(10) 0.0388(5) Uani 1 1 d .
O2 O 0.37584(15) -0.02904(12) 0.31918(9) 0.0359(5) Uani 1 1 d .
O5 O 0.22808(16) -0.02549(13) 0.51560(10) 0.0402(5) Uani 1 1 d .
O3 O 0.11239(14) 0.08060(13) 0.40748(10) 0.0374(5) Uani 1 1 d .
O6 O 0.07439(17) 0.20303(14) 0.54034(11) 0.0463(6) Uani 1 1 d .
O4 O 0.53563(16) 0.08318(14) 0.53897(10) 0.0429(6) Uani 1 1 d .
O8 O 0.3994(2) 0.30412(16) 0.58975(14) 0.0653(8) Uani 1 1 d .
O7 O 0.2865(2) 0.10100(19) 0.68042(11) 0.0611(7) Uani 1 1 d .
C12 C 0.1805(2) 0.04092(19) 0.36602(13) 0.0321(6) Uani 1 1 d .
C6 C 0.2758(2) 0.08824(17) 0.34707(13) 0.0297(6) Uani 1 1 d .
H6 H 0.2500 0.1398 0.3301 0.036 Uiso 1 1 calc R
C5 C 0.3452(2) 0.04929(18) 0.29611(13) 0.0330(6) Uani 1 1 d .
H5 H 0.3083 0.0461 0.2553 0.040 Uiso 1 1 calc R
C4 C 0.4380(2) 0.10668(17) 0.29438(13) 0.0321(6) Uani 1 1 d .
C3 C 0.4573(2) 0.13879(17) 0.36023(13) 0.0303(6) Uani 1 1 d .
H3 H 0.4575 0.1981 0.3593 0.036 Uiso 1 1 calc R
C13 C 0.1390(2) -0.0314(2) 0.35037(15) 0.0401(7) Uani 1 1 d .
H13 H 0.1689 -0.0693 0.3232 0.048 Uiso 1 1 calc R
C10 C 0.5857(3) 0.1859(2) 0.24915(17) 0.0479(8) Uani 1 1 d .
H10 H 0.5970 0.2222 0.2162 0.057 Uiso 1 1 calc R
C19 C 0.2944(2) 0.1178(2) 0.62819(16) 0.0406(7) Uani 1 1 d .
C8 C 0.6548(3) 0.1357(2) 0.35199(16) 0.0434(8) Uani 1 1 d .
H8 H 0.7201 0.1198 0.3691 0.052 Uiso 1 1 calc R
C9 C 0.6567(3) 0.1872(2) 0.29706(17) 0.0482(8) Uani 1 1 d .
H9 H 0.7118 0.2248 0.2944 0.058 Uiso 1 1 calc R
C11 C 0.4934(2) 0.13316(19) 0.24404(14) 0.0398(7) Uani 1 1 d .
H11 H 0.4715 0.1169 0.2040 0.048 Uiso 1 1 calc R
C15 C 0.0278(2) 0.0292(2) 0.41713(15) 0.0459(8) Uani 1 1 d .
H15 H -0.0300 0.0403 0.4434 0.055 Uiso 1 1 calc R
C1 C 0.3193(2) 0.17023(18) 0.44752(14) 0.0306(6) Uani 1 1 d .
C22 C 0.4434(2) -0.0722(2) 0.27661(17) 0.0484(8) Uani 1 1 d .
H22B H 0.4611 -0.1239 0.2945 0.073 Uiso 1 1 calc R
H22A H 0.5077 -0.0419 0.2695 0.073 Uiso 1 1 calc R
H22C H 0.4068 -0.0800 0.2372 0.073 Uiso 1 1 calc R
C2 C 0.3597(2) 0.10859(17) 0.39972(12) 0.0271(6) Uani 1 1 d .
H2 H 0.3794 0.0587 0.4219 0.033 Uiso 1 1 calc R
C14 C 0.0396(2) -0.0387(2) 0.38373(16) 0.0463(8) Uani 1 1 d .
H14 H -0.0074 -0.0823 0.3824 0.056 Uiso 1 1 calc R
C7 C 0.5650(2) 0.10899(19) 0.38030(14) 0.0356(7) Uani 1 1 d .
H7 H 0.5701 0.0714 0.4129 0.043 Uiso 1 1 calc R
C18 C 0.1620(3) 0.18338(18) 0.54090(13) 0.0325(6) Uani 1 1 d .
C21 C 0.2594(4) 0.3095(2) 0.44432(18) 0.0604(11) Uani 1 1 d .
H21B H 0.2463 0.3493 0.4122 0.091 Uiso 1 1 calc R
H21A H 0.3132 0.3291 0.4729 0.091 Uiso 1 1 calc R
H21C H 0.1945 0.2993 0.4672 0.091 Uiso 1 1 calc R
C20 C 0.3620(2) 0.2469(2) 0.56899(16) 0.0432(8) Uani 1 1 d .
C17 C 0.2564(2) 0.03932(18) 0.52312(13) 0.0312(6) Uani 1 1 d .
C16 C 0.4494(2) 0.10668(19) 0.53982(12) 0.0328(7) Uani 1 1 d .

loop_
_atom_site_aniso_label
_atom_site_aniso_U_11
_atom_site_aniso_U_22
_atom_site_aniso_U_33
_atom_site_aniso_U_23
_atom_site_aniso_U_13
_atom_site_aniso_U_12
Cr1 0.0253(3) 0.0311(3) 0.0282(3) -0.00370(18) 0.00420(16) -0.00371(17)
O1 0.0482(12) 0.0291(11) 0.0391(12) 0.0059(9) 0.0157(9) 0.0091(9)
O2 0.0348(10) 0.0340(11) 0.0389(11) -0.0035(9) 0.0016(8) 0.0037(8)
O5 0.0382(11) 0.0325(12) 0.0501(13) -0.0008(10) -0.0024(9) -0.0062(9)
O3 0.0242(9) 0.0480(13) 0.0399(11) 0.0034(9) 0.0027(8) 0.0029(8)
O6 0.0294(12) 0.0470(14) 0.0625(15) 0.0030(10) 0.0048(9) -0.0003(10)
O4 0.0316(12) 0.0515(14) 0.0455(13) 0.0005(10) -0.0005(9) 0.0047(10)
O8 0.0529(14) 0.0552(17) 0.088(2) -0.0343(14) 0.0082(13) -0.0196(12)
O7 0.0572(15) 0.094(2) 0.0322(13) 0.0086(13) 0.0072(11) 0.0051(14)
C12 0.0250(13) 0.0441(17) 0.0271(14) 0.0064(12) -0.0014(10) 0.0058(12)
C6 0.0289(13) 0.0326(15) 0.0276(14) 0.0023(11) -0.0036(11) 0.0030(11)
C5 0.0301(14) 0.0426(17) 0.0263(14) -0.0027(12) -0.0024(11) 0.0015(12)
C4 0.0299(14) 0.0361(15) 0.0301(14) 0.0012(12) 0.0022(11) 0.0050(12)
C3 0.0272(14) 0.0295(14) 0.0341(15) -0.0015(11) 0.0069(11) -0.0002(11)
C13 0.0358(15) 0.0432(18) 0.0414(17) 0.0033(14) -0.0076(13) -0.0017(13)
C10 0.0532(19) 0.0397(18) 0.0508(19) 0.0063(15) 0.0293(16) 0.0068(15)
C19 0.0323(15) 0.0509(19) 0.0386(18) -0.0075(15) 0.0041(13) -0.0007(13)
C8 0.0321(15) 0.050(2) 0.0487(19) -0.0119(15) 0.0066(14) -0.0056(13)
C9 0.0395(17) 0.0448(19) 0.060(2) -0.0111(16) 0.0193(16) -0.0085(15)
C11 0.0414(17) 0.0443(17) 0.0338(15) 0.0015(13) 0.0099(13) 0.0101(14)
C15 0.0252(14) 0.068(2) 0.0449(18) 0.0163(17) 0.0024(13) -0.0018(14)
C1 0.0224(13) 0.0306(15) 0.0389(16) -0.0001(12) 0.0047(11) -0.0025(11)
C22 0.0404(16) 0.050(2) 0.055(2) -0.0190(16) 0.0018(14) 0.0074(15)
C2 0.0259(13) 0.0278(14) 0.0276(13) 0.0002(11) 0.0012(10) 0.0036(10)
C14 0.0359(16) 0.055(2) 0.0481(19) 0.0165(16) -0.0079(13) -0.0137(15)
C7 0.0297(14) 0.0441(17) 0.0329(15) -0.0076(13) -0.0001(11) 0.0008(13)
C18 0.0373(16) 0.0290(15) 0.0312(15) -0.0005(11) 0.0049(11) -0.0067(13)
C21 0.089(3) 0.0296(17) 0.063(2) 0.0040(16) 0.031(2) 0.0186(18)
C20 0.0338(15) 0.0471(19) 0.0488(18) -0.0114(15) 0.0109(13) -0.0049(14)
C17 0.0255(13) 0.0370(17) 0.0312(14) 0.0018(12) 0.0004(11) -0.0014(12)
C16 0.0365(16) 0.0350(16) 0.0271(15) -0.0006(11) 0.0009(11) -0.0049(13)

loop_
_atom_type_symbol
_atom_type_description
_atom_type_scat_dispersion_real
_atom_type_scat_dispersion_imag
_atom_type_scat_source
C C 0.0033 0.0016 'International Tables Vol C Tables 4.2.6.8 and 6.1.1.4'
H H 0.0000 0.0000 'International Tables Vol C Tables 4.2.6.8 and 6.1.1.4'
O O 0.0106 0.0060 'International Tables Vol C Tables 4.2.6.8 and 6.1.1.4'
Cr Cr 0.3209 0.6236 'International Tables Vol C Tables 4.2.6.8 and 6.1.1.4'

loop_
_geom_angle_atom_site_label_1
_geom_angle_atom_site_label_2
_geom_angle_atom_site_label_3
_geom_angle
C19 Cr1 C20 87.17(15)
C19 Cr1 C16 90.74(12)
C20 Cr1 C16 87.68(13)
C19 Cr1 C17 87.16(14)
C20 Cr1 C17 173.64(14)
C16 Cr1 C17 89.51(12)
C19 Cr1 C18 90.86(12)
C20 Cr1 C18 93.54(13)
C16 Cr1 C18 178.03(12)
C17 Cr1 C18 89.42(12)
C19 Cr1 C1 177.39(14)
C20 Cr1 C1 95.23(14)
C16 Cr1 C1 88.34(11)
C17 Cr1 C1 90.40(12)
C18 Cr1 C1 90.02(11)
C1 O1 C21 123.1(2)
C22 O2 C5 113.2(2)
C15 O3 C12 106.0(2)
C13 C12 O3 109.8(2)
C13 C12 C6 135.5(3)
O3 C12 C6 114.6(3)
C12 C6 C5 115.2(2)
C12 C6 C2 117.4(2)
C5 C6 C2 102.2(2)
C12 C6 H6 107.1
C5 C6 H6 107.1
C2 C6 H6 107.1
O2 C5 C4 111.9(2)
O2 C5 C6 107.0(2)
C4 C5 C6 101.0(2)
O2 C5 H5 112.1
C4 C5 H5 112.1
C6 C5 H5 112.1
C11 C4 C5 128.7(3)
C11 C4 C3 122.3(3)
C5 C4 C3 108.9(2)
C7 C3 C4 106.9(2)
C7 C3 C2 116.5(2)
C4 C3 C2 104.9(2)
C7 C3 H3 109.4
C4 C3 H3 109.4
C2 C3 H3 109.4
C12 C13 C14 106.8(3)
C12 C13 H13 126.6
C14 C13 H13 126.6
C9 C10 C11 126.2(3)
C9 C10 H10 116.9
C11 C10 H10 116.9
O7 C19 Cr1 179.5(3)
C7 C8 C9 124.4(3)
C7 C8 H8 117.8
C9 C8 H8 117.8
C10 C9 C8 125.9(3)
C10 C9 H9 117.0
C8 C9 H9 117.0
C4 C11 C10 123.2(3)
C4 C11 H11 118.4
C10 C11 H11 118.4
C14 C15 O3 110.9(3)
C14 C15 H15 124.6
O3 C15 H15 124.6
O1 C1 C2 106.2(2)
O1 C1 Cr1 131.0(2)
C2 C1 Cr1 122.8(2)
O2 C22 H22B 109.5
O2 C22 H22A 109.5
H22B C22 H22A 109.5
O2 C22 H22C 109.5
H22B C22 H22C 109.5
H22A C22 H22C 109.5
C1 C2 C3 113.7(2)
C1 C2 C6 113.2(2)
C3 C2 C6 102.2(2)
C1 C2 H2 109.2
C3 C2 H2 109.2
C6 C2 H2 109.2
C15 C14 C13 106.6(3)
C15 C14 H14 126.7
C13 C14 H14 126.7
C8 C7 C3 121.1(3)
C8 C7 H7 119.4
C3 C7 H7 119.4
O6 C18 Cr1 177.4(3)
O1 C21 H21B 109.5
O1 C21 H21A 109.5
H21B C21 H21A 109.5
O1 C21 H21C 109.5
H21B C21 H21C 109.5
H21A C21 H21C 109.5
O8 C20 Cr1 173.9(3)
O5 C17 Cr1 175.9(3)
O4 C16 Cr1 179.6(3)

loop_
_geom_bond_atom_site_label_1
_geom_bond_atom_site_label_2
_geom_bond_distance
Cr1 C19 1.891(3)
Cr1 C20 1.902(3)
Cr1 C16 1.902(3)
Cr1 C17 1.906(3)
Cr1 C18 1.909(3)
Cr1 C1 2.042(3)
O1 C1 1.308(4)
O1 C21 1.444(4)
O2 C22 1.427(3)
O2 C5 1.435(3)
O5 C17 1.139(3)
O3 C15 1.372(4)
O3 C12 1.387(3)
O6 C18 1.143(4)
O4 C16 1.147(4)
O8 C20 1.143(4)
O7 C19 1.144(4)
C12 C13 1.344(4)
C12 C6 1.481(4)
C6 C5 1.527(4)
C6 C2 1.567(4)
C6 H6 0.9800
C5 C4 1.499(4)
C5 H5 0.9800
C4 C11 1.344(4)
C4 C3 1.510(4)
C3 C7 1.496(4)
C3 C2 1.561(4)
C3 H3 0.9800
C13 C14 1.434(4)
C13 H13 0.9300
C10 C9 1.347(5)
C10 C11 1.449(5)
C10 H10 0.9300
C8 C7 1.347(4)
C8 C9 1.441(5)
C8 H8 0.9300
C9 H9 0.9300
C11 H11 0.9300
C15 C14 1.335(5)
C15 H15 0.9300
C1 C2 1.522(4)
C22 H22B 0.9600
C22 H22A 0.9600
C22 H22C 0.9600
C2 H2 0.9800
C14 H14 0.9300
C7 H7 0.9300
C21 H21B 0.9600
C21 H21A 0.9600
C21 H21C 0.9600

loop_
_geom_torsion_atom_site_label_1
_geom_torsion_atom_site_label_2
_geom_torsion_atom_site_label_3
_geom_torsion_atom_site_label_4
_geom_torsion
C15 O3 C12 C13 0.6(3)
C15 O3 C12 C6 177.4(2)
C13 C12 C6 C5 2.1(5)
O3 C12 C6 C5 -173.7(2)
C13 C12 C6 C2 -118.4(3)
O3 C12 C6 C2 65.8(3)
C22 O2 C5 C4 -69.1(3)
C22 O2 C5 C6 -178.8(2)
C12 C6 C5 O2 -56.5(3)
C2 C6 C5 O2 72.0(2)
C12 C6 C5 C4 -173.6(2)
C2 C6 C5 C4 -45.1(3)
O2 C5 C4 C11 105.4(3)
C6 C5 C4 C11 -141.1(3)
O2 C5 C4 C3 -79.5(3)
C6 C5 C4 C3 34.0(3)
C11 C4 C3 C7 -69.2(3)
C5 C4 C3 C7 115.4(3)
C11 C4 C3 C2 166.5(3)
C5 C4 C3 C2 -8.9(3)
O3 C12 C13 C14 -0.4(3)
C6 C12 C13 C14 -176.3(3)
C20 Cr1 C19 O7 104(40)
C16 Cr1 C19 O7 -168(100)
C17 Cr1 C19 O7 -79(40)
C18 Cr1 C19 O7 10(40)
C1 Cr1 C19 O7 -99(40)
C11 C10 C9 C8 0.8(5)
C7 C8 C9 C10 -34.4(5)
C5 C4 C11 C10 -176.7(3)
C3 C4 C11 C10 8.8(4)
C9 C10 C11 C4 31.8(5)
C12 O3 C15 C14 -0.6(3)
C21 O1 C1 C2 -176.9(3)
C21 O1 C1 Cr1 4.3(4)
C19 Cr1 C1 O1 159(2)
C20 Cr1 C1 O1 -43.7(3)
C16 Cr1 C1 O1 -131.2(3)
C17 Cr1 C1 O1 139.3(3)
C18 Cr1 C1 O1 49.9(3)
C19 Cr1 C1 C2 -19(3)
C20 Cr1 C1 C2 137.7(2)
C16 Cr1 C1 C2 50.2(2)
C17 Cr1 C1 C2 -39.3(2)
C18 Cr1 C1 C2 -128.7(2)
O1 C1 C2 C3 57.0(3)
Cr1 C1 C2 C3 -124.1(2)
O1 C1 C2 C6 -59.0(3)
Cr1 C1 C2 C6 119.9(2)
C7 C3 C2 C1 100.6(3)
C4 C3 C2 C1 -141.4(2)
C7 C3 C2 C6 -137.0(2)
C4 C3 C2 C6 -19.1(3)
C12 C6 C2 C1 -70.3(3)
C5 C6 C2 C1 162.6(2)
C12 C6 C2 C3 167.0(2)
C5 C6 C2 C3 39.9(3)
O3 C15 C14 C13 0.4(3)
C12 C13 C14 C15 0.0(3)
C9 C8 C7 C3 -6.7(5)
C4 C3 C7 C8 67.6(3)
C2 C3 C7 C8 -175.6(3)
C19 Cr1 C18 O6 -76(5)
C20 Cr1 C18 O6 -163(5)
C16 Cr1 C18 O6 69(7)
C17 Cr1 C18 O6 12(5)
C1 Cr1 C18 O6 102(5)
C19 Cr1 C20 O8 33(3)
C16 Cr1 C20 O8 -58(3)
C17 Cr1 C20 O8 6(3)
C18 Cr1 C20 O8 124(3)
C1 Cr1 C20 O8 -146(3)
C19 Cr1 C17 O5 -17(3)
C20 Cr1 C17 O5 10(4)
C16 Cr1 C17 O5 74(3)
C18 Cr1 C17 O5 -108(3)
C1 Cr1 C17 O5 162(3)
C19 Cr1 C16 O4 -12(88)
C20 Cr1 C16 O4 75(100)
C17 Cr1 C16 O4 -100(88)
C18 Cr1 C16 O4 -157(100)
C1 Cr1 C16 O4 170(100)
